data_4300386
_journal_name_full 'Inorganic Chemistry'
_journal_year 2006
_chemical_formula_sum 'C48 H50 Cl2 Cu2 N8 O2 P2 S2'
_chemical_formula_weight 1095
_space_group_IT_number 2
_symmetry_cell_setting triclinic
_symmetry_space_group_name_Hall '-P 1'
_symmetry_space_group_name_H-M 'P -1'
_cell_angle_alpha 111.705(2)
_cell_angle_beta 94.763(3)
_cell_angle_gamma 97.903(3)
_cell_formula_units_Z 1
_cell_length_a 9.9003(13)
_cell_length_b 10.1612(13)
_cell_length_c 13.2325(17)
_cell_measurement_temperature 103(2)
_cell_volume 1212.0(3)
_diffrn_ambient_temperature 103(2)
_exptl_crystal_density_diffrn 1.500
_cod_depositor_comments
;
The following automatic conversions were performed:
'_symmetry_cell_setting' value 'Triclinic' changed to 'triclinic'
according to '/home/saulius/struct/CIF-dictionaries/cif_core.dic'
dictionary named 'cif_core.dic' version 2.4.1 from 2010-06-29.

Automatic conversion script
Id: cif_fix_enum 1527 2010-12-29 10:47:43Z saulius 
;
_cod_database_code 4300386

loop_
_symmetry_equiv_pos_as_xyz
'x, y, z'
'-x, -y, -z'

loop_
_atom_site_label
_atom_site_type_symbol
_atom_site_fract_x
_atom_site_fract_y
_atom_site_fract_z
_atom_site_U_iso_or_equiv
_atom_site_adp_type
_atom_site_occupancy
_atom_site_symmetry_multiplicity
_atom_site_calc_flag
_atom_site_refinement_flags
_atom_site_disorder_assembly
_atom_site_disorder_group
Cu Cu 0.94664(3) 0.09217(4) 0.09990(3) 0.01865(10) Uani 1 1 d . . .
Cl Cl 0.84398(7) 0.28554(7) 0.09312(6) 0.02172(15) Uani 1 1 d . . .
S S 1.17639(7) 0.11042(7) 0.05626(5) 0.01829(14) Uani 1 1 d . . .
P P 0.95802(7) 0.07507(7) 0.26394(6) 0.01712(15) Uani 1 1 d . . .
O1W O 1.5626(2) 0.1017(3) -0.04722(19) 0.0301(5) Uiso 1 1 d D . .
H1W1 H 1.636(3) 0.157(3) -0.006(3) 0.045 Uiso 1 1 d D . .
H1W2 H 1.570(4) 0.019(2) -0.051(3) 0.045 Uiso 1 1 d D . .
N1 N 1.4128(3) 0.5606(3) -0.1720(2) 0.0207(5) Uani 1 1 d . . .
H1 H 1.339(4) 0.567(4) -0.144(3) 0.026(9) Uiso 1 1 d . . .
N2 N 1.3516(2) 0.3537(3) -0.0844(2) 0.0205(5) Uani 1 1 d . . .
N3 N 1.3271(2) 0.2504(3) -0.0404(2) 0.0213(5) Uani 1 1 d . . .
H3 H 1.387(4) 0.194(4) -0.038(3) 0.032(10) Uiso 1 1 d . . .
N4 N 1.1275(2) 0.3306(3) 0.0024(2) 0.0212(5) Uani 1 1 d D . .
H41 H 1.148(4) 0.386(3) -0.031(3) 0.032 Uiso 1 1 d D . .
H42 H 1.049(3) 0.319(4) 0.024(3) 0.032 Uiso 1 1 d D . .
C1 C 1.4675(3) 0.6470(3) -0.2215(2) 0.0251(6) Uani 1 1 d . . .
H1A H 1.4350 0.7300 -0.2233 0.030 Uiso 1 1 calc R . .
C2 C 1.5771(3) 0.5947(3) -0.2682(2) 0.0246(6) Uani 1 1 d . . .
H2A H 1.6342 0.6345 -0.3079 0.030 Uiso 1 1 calc R . .
C3 C 1.5897(3) 0.4715(3) -0.2466(2) 0.0232(6) Uani 1 1 d . . .
H3A H 1.6567 0.4122 -0.2694 0.028 Uiso 1 1 calc R . .
C4 C 1.4864(3) 0.4520(3) -0.1859(2) 0.0204(5) Uani 1 1 d . . .
C5 C 1.4544(3) 0.3469(3) -0.1388(2) 0.0217(6) Uani 1 1 d . . .
H5A H 1.5079 0.2736 -0.1476 0.026 Uiso 1 1 calc R . .
C6 C 1.2110(3) 0.2406(3) 0.0027(2) 0.0187(5) Uani 1 1 d . . .
C11 C 1.0076(3) -0.0915(3) 0.2624(2) 0.0190(5) Uani 1 1 d . . .
C12 C 1.1212(3) -0.1337(3) 0.2112(2) 0.0209(5) Uani 1 1 d . . .
H12A H 1.1767 -0.0699 0.1875 0.025 Uiso 1 1 calc R . .
C13 C 1.1533(3) -0.2672(3) 0.1949(2) 0.0242(6) Uani 1 1 d . . .
H13A H 1.2314 -0.2941 0.1605 0.029 Uiso 1 1 calc R . .
C14 C 1.0728(3) -0.3628(3) 0.2281(2) 0.0228(6) Uani 1 1 d . . .
H14A H 1.0949 -0.4550 0.2157 0.027 Uiso 1 1 calc R . .
C15 C 0.9597(3) -0.3222(3) 0.2795(2) 0.0236(6) Uani 1 1 d . . .
H15A H 0.9046 -0.3865 0.3031 0.028 Uiso 1 1 calc R . .
C16 C 0.9273(3) -0.1876(3) 0.2965(2) 0.0203(5) Uani 1 1 d . . .
H16A H 0.8498 -0.1605 0.3316 0.024 Uiso 1 1 calc R . .
C21 C 1.0848(3) 0.2215(3) 0.3656(2) 0.0207(5) Uani 1 1 d . . .
C22 C 1.1866(3) 0.2061(3) 0.4373(2) 0.0257(6) Uani 1 1 d . . .
H22A H 1.1957 0.1131 0.4347 0.031 Uiso 1 1 calc R . .
C23 C 1.2754(3) 0.3282(4) 0.5131(3) 0.0306(7) Uani 1 1 d . . .
H23A H 1.3453 0.3180 0.5620 0.037 Uiso 1 1 calc R . .
C24 C 1.2621(3) 0.4640(4) 0.5174(3) 0.0319(7) Uani 1 1 d . . .
H24A H 1.3228 0.5466 0.5692 0.038 Uiso 1 1 calc R . .
C25 C 1.1610(3) 0.4794(3) 0.4467(3) 0.0312(7) Uani 1 1 d . . .
H25A H 1.1516 0.5727 0.4502 0.037 Uiso 1 1 calc R . .
C26 C 1.0729(3) 0.3590(3) 0.3704(3) 0.0256(6) Uani 1 1 d . . .
H26A H 1.0042 0.3702 0.3212 0.031 Uiso 1 1 calc R . .
C31 C 0.8057(3) 0.0874(3) 0.3333(2) 0.0186(5) Uani 1 1 d . . .
C32 C 0.8138(3) 0.1202(3) 0.4457(2) 0.0226(6) Uani 1 1 d . . .
H32A H 0.9009 0.1367 0.4886 0.027 Uiso 1 1 calc R . .
C33 C 0.6955(3) 0.1289(3) 0.4955(3) 0.0254(6) Uani 1 1 d . . .
H33A H 0.7017 0.1511 0.5722 0.030 Uiso 1 1 calc R . .
C34 C 0.5686(3) 0.1054(3) 0.4333(3) 0.0277(6) Uani 1 1 d . . .
H34A H 0.4878 0.1128 0.4676 0.033 Uiso 1 1 calc R . .
C35 C 0.5589(3) 0.0709(4) 0.3207(3) 0.0277(6) Uani 1 1 d . . .
H35A H 0.4715 0.0530 0.2778 0.033 Uiso 1 1 calc R . .
C36 C 0.6769(3) 0.0628(3) 0.2713(2) 0.0224(6) Uani 1 1 d . . .
H36A H 0.6703 0.0403 0.1945 0.027 Uiso 1 1 calc R . .

loop_
_atom_site_aniso_label
_atom_site_aniso_U_11
_atom_site_aniso_U_22
_atom_site_aniso_U_33
_atom_site_aniso_U_23
_atom_site_aniso_U_13
_atom_site_aniso_U_12
Cu 0.01667(17) 0.02098(18) 0.01917(17) 0.00996(13) 0.00114(12) 0.00087(12)
Cl 0.0152(3) 0.0220(3) 0.0282(3) 0.0101(3) 0.0029(2) 0.0032(2)
S 0.0149(3) 0.0189(3) 0.0217(3) 0.0099(3) 0.0009(2) 0.0000(2)
P 0.0147(3) 0.0182(3) 0.0188(3) 0.0087(3) 0.0005(2) 0.0008(2)
N1 0.0177(12) 0.0235(12) 0.0255(12) 0.0141(10) 0.0055(9) 0.0045(9)
N2 0.0165(11) 0.0223(12) 0.0253(12) 0.0131(10) 0.0025(9) 0.0006(9)
N3 0.0156(11) 0.0221(12) 0.0301(13) 0.0146(10) 0.0043(9) 0.0029(9)
N4 0.0145(11) 0.0233(12) 0.0298(13) 0.0150(10) 0.0048(9) 0.0025(9)
C1 0.0262(15) 0.0237(14) 0.0276(14) 0.0131(12) 0.0018(12) 0.0037(11)
C2 0.0216(14) 0.0278(15) 0.0265(14) 0.0149(12) 0.0031(11) -0.0012(11)
C3 0.0158(13) 0.0289(15) 0.0272(14) 0.0129(12) 0.0056(11) 0.0047(11)
C4 0.0163(13) 0.0233(14) 0.0240(13) 0.0122(11) 0.0026(10) 0.0027(10)
C5 0.0160(13) 0.0240(14) 0.0260(14) 0.0114(12) 0.0025(10) 0.0020(10)
C6 0.0140(12) 0.0218(13) 0.0180(12) 0.0074(10) 0.0000(9) -0.0013(10)
C11 0.0175(13) 0.0209(13) 0.0173(12) 0.0081(10) -0.0026(10) 0.0000(10)
C12 0.0179(13) 0.0253(14) 0.0234(13) 0.0131(11) 0.0047(10) 0.0048(11)
C13 0.0219(14) 0.0266(14) 0.0262(14) 0.0120(12) 0.0026(11) 0.0069(11)
C14 0.0218(14) 0.0194(13) 0.0262(14) 0.0094(11) -0.0021(11) 0.0025(11)
C15 0.0215(14) 0.0209(13) 0.0278(14) 0.0107(11) 0.0013(11) 0.0000(11)
C16 0.0198(13) 0.0198(13) 0.0207(13) 0.0086(10) 0.0008(10) 0.0004(10)
C21 0.0162(12) 0.0223(13) 0.0226(13) 0.0090(11) 0.0018(10) 0.0001(10)
C22 0.0221(14) 0.0303(16) 0.0234(14) 0.0108(12) -0.0003(11) 0.0018(12)
C23 0.0225(15) 0.0412(18) 0.0235(14) 0.0116(13) -0.0028(11) -0.0027(13)
C24 0.0254(16) 0.0307(16) 0.0294(16) 0.0042(13) 0.0013(12) -0.0062(13)
C25 0.0301(17) 0.0214(14) 0.0360(17) 0.0057(13) 0.0074(13) -0.0013(12)
C26 0.0192(14) 0.0242(14) 0.0309(15) 0.0099(12) 0.0004(11) -0.0003(11)
C31 0.0191(13) 0.0152(12) 0.0232(13) 0.0092(10) 0.0027(10) 0.0031(10)
C32 0.0205(14) 0.0226(14) 0.0242(14) 0.0107(11) 0.0001(11) -0.0006(11)
C33 0.0272(15) 0.0250(14) 0.0253(14) 0.0111(12) 0.0074(12) 0.0034(12)
C34 0.0240(15) 0.0269(15) 0.0382(17) 0.0174(13) 0.0127(13) 0.0048(12)
C35 0.0170(14) 0.0346(17) 0.0368(17) 0.0198(14) 0.0029(12) 0.0048(12)
C36 0.0201(14) 0.0252(14) 0.0243(13) 0.0128(11) 0.0033(11) 0.0026(11)

loop_
_geom_bond_atom_site_label_1
_geom_bond_atom_site_label_2
_geom_bond_distance
_geom_bond_site_symmetry_2
_geom_bond_publ_flag
Cu P 2.2358(8) . ?
Cu Cl 2.3592(8) . ?
Cu S 2.3923(8) . ?
Cu S 2.3952(8) 2_755 ?
Cu Cu 2.9933(7) 2_755 ?
S C6 1.726(3) . ?
S Cu 2.3952(8) 2_755 ?
P C11 1.820(3) . ?
P C21 1.823(3) . ?
P C31 1.825(3) . ?
O1W H1W1 0.861(18) . ?
O1W H1W2 0.835(18) . ?
N1 C1 1.359(4) . ?
N1 C4 1.370(4) . ?
N1 H1 0.85(4) . ?
N2 C5 1.289(4) . ?
N2 N3 1.380(3) . ?
N3 C6 1.333(4) . ?
N3 H3 0.89(4) . ?
N4 C6 1.315(4) . ?
N4 H41 0.852(18) . ?
N4 H42 0.852(18) . ?
C1 C2 1.368(4) . ?
C1 H1A 0.9500 . ?
C2 C3 1.402(4) . ?
C2 H2A 0.9500 . ?
C3 C4 1.389(4) . ?
C3 H3A 0.9500 . ?
C4 C5 1.436(4) . ?
C5 H5A 0.9500 . ?
C11 C12 1.397(4) . ?
C11 C16 1.401(4) . ?
C12 C13 1.379(4) . ?
C12 H12A 0.9500 . ?
C13 C14 1.390(4) . ?
C13 H13A 0.9500 . ?
C14 C15 1.391(4) . ?
C14 H14A 0.9500 . ?
C15 C16 1.388(4) . ?
C15 H15A 0.9500 . ?
C16 H16A 0.9500 . ?
C21 C22 1.391(4) . ?
C21 C26 1.397(4) . ?
C22 C23 1.397(4) . ?
C22 H22A 0.9500 . ?
C23 C24 1.385(5) . ?
C23 H23A 0.9500 . ?
C24 C25 1.378(5) . ?
C24 H24A 0.9500 . ?
C25 C26 1.386(4) . ?
C25 H25A 0.9500 . ?
C26 H26A 0.9500 . ?
C31 C32 1.391(4) . ?
C31 C36 1.396(4) . ?
C32 C33 1.388(4) . ?
C32 H32A 0.9500 . ?
C33 C34 1.383(5) . ?
C33 H33A 0.9500 . ?
C34 C35 1.390(5) . ?
C34 H34A 0.9500 . ?
C35 C36 1.384(4) . ?
C35 H35A 0.9500 . ?
C36 H36A 0.9500 . ?
